data_4101331
loop_
_publ_author_name
'Rosenthal, Joel'
'Hodgkiss, Justin M'
'Young, Elizabeth R'
'Nocera, Daniel G'

_publ_section_title
;
 Spectroscopic determination of proton position in the proton-coupled
 electron transfer pathways of donor-acceptor supramolecule assemblies.
;
_journal_issue 32
_journal_name_full 'Journal of the American Chemical Society'
_journal_page_first 10474
_journal_page_last 10483
_journal_paper_doi 10.1021/ja062430g
_journal_volume 128
_journal_year 2006
_chemical_formula_moiety 'C39 H47 N5'
_chemical_formula_sum 'C39 H47 N5'
_chemical_formula_weight 585.82
_chemical_name_common 03038a
_chemical_name_systematic
; 

 ? 

;
_space_group_IT_number 2
_symmetry_cell_setting triclinic
_symmetry_space_group_name_Hall '-P 1'
_symmetry_space_group_name_H-M 'P -1'
_atom_sites_solution_hydrogens geom
_atom_sites_solution_primary direct
_atom_sites_solution_secondary difmap
_audit_creation_method SHELXL-97
_cell_angle_alpha 78.040(3)
_cell_angle_beta 78.255(3)
_cell_angle_gamma 70.890(3)
_cell_formula_units_Z 2
_cell_length_a 10.6710(16)
_cell_length_b 12.0211(18)
_cell_length_c 13.823(2)
_cell_measurement_reflns_used 2425
_cell_measurement_temperature 173(2)
_cell_measurement_theta_max 25.09
_cell_measurement_theta_min 2.36
_cell_volume 1621.4(4)
_computing_cell_refinement 'Bruker SMART'
_computing_data_collection 'Bruker SMART'
_computing_data_reduction 'Bruker SAINT'
_computing_molecular_graphics 'Bruker SHELXTL'
_computing_publication_material 'Bruker SHELXTL'
_computing_structure_refinement 'Bruker SHELXTL'
_computing_structure_solution 'Bruker SHELXTL'
_diffrn_ambient_temperature 173(2)
_diffrn_measured_fraction_theta_full 0.986
_diffrn_measured_fraction_theta_max 0.986
_diffrn_measurement_device_type 'CCD area detector'
_diffrn_measurement_method 'phi and omega scans'
_diffrn_radiation_monochromator graphite
_diffrn_radiation_source 'sealed tube'
_diffrn_radiation_type MoK\a
_diffrn_radiation_wavelength 0.71073
_diffrn_reflns_av_R_equivalents 0.0292
_diffrn_reflns_av_sigmaI/netI 0.0460
_diffrn_reflns_limit_h_max 12
_diffrn_reflns_limit_h_min -12
_diffrn_reflns_limit_k_max 14
_diffrn_reflns_limit_k_min -13
_diffrn_reflns_limit_l_max 16
_diffrn_reflns_limit_l_min 0
_diffrn_reflns_number 10490
_diffrn_reflns_theta_full 25.09
_diffrn_reflns_theta_max 25.09
_diffrn_reflns_theta_min 1.52
_exptl_absorpt_coefficient_mu 0.071
_exptl_absorpt_correction_T_max 0.9950
_exptl_absorpt_correction_T_min 0.9756
_exptl_absorpt_correction_type multi-scan
_exptl_absorpt_process_details 'SADABS (Sheldrick, 2002)'
_exptl_crystal_colour Brown
_exptl_crystal_density_diffrn 1.200
_exptl_crystal_density_method 'not measured'
_exptl_crystal_description Plate
_exptl_crystal_F_000 632
_exptl_crystal_size_max 0.35
_exptl_crystal_size_mid 0.35
_exptl_crystal_size_min 0.07
_refine_diff_density_max 0.711
_refine_diff_density_min -0.234
_refine_diff_density_rms 0.043
_refine_ls_extinction_method none
_refine_ls_goodness_of_fit_ref 1.028
_refine_ls_hydrogen_treatment mixed
_refine_ls_matrix_type full
_refine_ls_number_parameters 489
_refine_ls_number_reflns 5680
_refine_ls_number_restraints 106
_refine_ls_restrained_S_all 1.029
_refine_ls_R_factor_all 0.0746
_refine_ls_R_factor_gt 0.0516
_refine_ls_shift/su_max 0.000
_refine_ls_shift/su_mean 0.000
_refine_ls_structure_factor_coef Fsqd
_refine_ls_weighting_details 'calc w=1/[\s^2^(Fo^2^)+(0.0766P)^2^+0.5539P] where P=(Fo^2^+2Fc^2^)/3'
_refine_ls_weighting_scheme calc
_refine_ls_wR_factor_gt 0.1343
_refine_ls_wR_factor_ref 0.1533
_reflns_number_gt 4127
_reflns_number_total 5680
_reflns_threshold_expression >2sigma(I)
_cod_data_source_file ja062430grom20060408_033925.cif
_cod_data_source_block 03038a
_cod_depositor_comments
;
The following automatic conversions were performed:
'_symmetry_cell_setting' value 'Triclinic' changed to 'triclinic'
according to '/home/saulius/struct/CIF-dictionaries/cif_core.dic'
dictionary named 'cif_core.dic' version 2.4.1 from 2010-06-29.

Automatic conversion script
Id: cif_fix_enum 1527 2010-12-29 10:47:43Z saulius 

The following automatic conversions were performed:

'_exptl_absorpt_correction_type' tag value 'Multi-scans' was replaced
with 'multi-scan' value.

Automatic conversion script
Id: cif_fix_values 1646 2011-03-28 12:23:43Z adriana 
;
_cod_original_sg_symbol_H-M P-1
_cod_database_code 4101331

loop_
_symmetry_equiv_pos_as_xyz
'x, y, z'
'-x, -y, -z'

loop_
_atom_site_label
_atom_site_type_symbol
_atom_site_fract_x
_atom_site_fract_y
_atom_site_fract_z
_atom_site_U_iso_or_equiv
_atom_site_adp_type
_atom_site_occupancy
_atom_site_symmetry_multiplicity
_atom_site_calc_flag
_atom_site_refinement_flags
_atom_site_disorder_assembly
_atom_site_disorder_group
N1 N 0.50928(14) 0.39658(13) 0.15582(11) 0.0276(4) Uani 1 1 d . . .
C1 C 0.61281(18) 0.29909(16) 0.14946(13) 0.0267(4) Uani 1 1 d . . .
C2 C 0.74253(18) 0.26618(16) 0.17432(14) 0.0278(4) Uani 1 1 d . . .
C3 C 0.82084(18) 0.17382(17) 0.11503(14) 0.0314(4) Uani 1 1 d . . .
H3B H 0.9144 0.1363 0.1139 0.038 Uiso 1 1 calc R . .
C4 C 0.74430(18) 0.14763(17) 0.06143(14) 0.0310(4) Uani 1 1 d . . .
C23 C 0.7951(2) 0.05599(19) 0.00111(16) 0.0399(5) Uani 1 1 d . . .
N5 N 0.8377(2) -0.01849(19) -0.04737(17) 0.0593(6) Uani 1 1 d . . .
C5 C 0.59820(18) 0.21396(16) 0.08934(14) 0.0289(4) Uani 1 1 d . . .
C24 C 0.5217(2) 0.12910(18) 0.15532(16) 0.0372(5) Uani 1 1 d . . .
H24A H 0.4330 0.1781 0.1841 0.045 Uiso 1 1 calc R . .
H24B H 0.5057 0.0809 0.1117 0.045 Uiso 1 1 calc R . .
C25 C 0.5894(2) 0.0448(2) 0.24021(17) 0.0473(6) Uani 1 1 d . . .
H25A H 0.5286 0.0013 0.2809 0.071 Uiso 1 1 calc R . .
H25B H 0.6115 0.0904 0.2819 0.071 Uiso 1 1 calc R . .
H25C H 0.6717 -0.0119 0.2127 0.071 Uiso 1 1 calc R . .
C6 C 0.50593(18) 0.30609(17) 0.01787(14) 0.0298(4) Uani 1 1 d . . .
H6A H 0.5652 0.3431 -0.0354 0.036 Uiso 1 1 calc R . .
C26 C 0.4197(2) 0.26765(19) -0.03486(16) 0.0382(5) Uani 1 1 d . . .
H26A H 0.3647 0.3389 -0.0740 0.046 Uiso 1 1 calc R . .
H26B H 0.3577 0.2326 0.0160 0.046 Uiso 1 1 calc R . .
C27 C 0.4984(2) 0.1778(2) -0.10435(18) 0.0506(6) Uani 1 1 d . . .
H27A H 0.4366 0.1610 -0.1390 0.076 Uiso 1 1 calc R . .
H27B H 0.5469 0.1040 -0.0654 0.076 Uiso 1 1 calc R . .
H27C H 0.5626 0.2104 -0.1536 0.076 Uiso 1 1 calc R . .
C7 C 0.43180(18) 0.39854(16) 0.08777(13) 0.0277(4) Uani 1 1 d . . .
C8 C 0.30729(18) 0.47840(17) 0.08122(14) 0.0283(4) Uani 1 1 d . . .
H8A H 0.2601 0.4721 0.0322 0.034 Uiso 1 1 calc R . .
N2 N 0.29774(15) 0.59117(14) 0.21203(11) 0.0300(4) Uani 1 1 d . . .
H2A H 0.3756 0.5484 0.2308 0.036 Uiso 1 1 calc R A 1
C9 C 0.24323(18) 0.56842(17) 0.14011(13) 0.0280(4) Uani 1 1 d . B .
C10 C 0.11610(18) 0.65665(17) 0.13370(14) 0.0309(4) Uani 1 1 d . . .
C28 C 0.02051(19) 0.65973(19) 0.06704(15) 0.0358(5) Uani 1 1 d . B .
H28A H 0.0719 0.6359 0.0026 0.043 Uiso 1 1 calc R . .
H28B H -0.0384 0.7424 0.0531 0.043 Uiso 1 1 calc R . .
C29 C -0.0655(2) 0.5783(2) 0.11210(18) 0.0531(6) Uani 1 1 d . . .
H29A H -0.1230 0.5807 0.0642 0.080 Uiso 1 1 calc R B .
H29B H -0.1215 0.6049 0.1735 0.080 Uiso 1 1 calc R . .
H29C H -0.0078 0.4966 0.1277 0.080 Uiso 1 1 calc R . .
C11 C 0.09875(19) 0.73176(18) 0.20134(15) 0.0341(5) Uani 1 1 d . B .
C30 C -0.0187(2) 0.8368(2) 0.22382(16) 0.0436(5) Uani 1 1 d . . .
H30A H -0.0694 0.8650 0.1664 0.052 Uiso 1 1 calc R B .
H30B H 0.0141 0.9020 0.2317 0.052 Uiso 1 1 calc R . .
C31 C -0.1124(2) 0.8094(2) 0.31761(18) 0.0623(8) Uani 1 1 d . B .
H31A H -0.1816 0.8831 0.3329 0.093 Uiso 1 1 calc R . .
H31B H -0.0613 0.7745 0.3736 0.093 Uiso 1 1 calc R . .
H31C H -0.1549 0.7528 0.3069 0.093 Uiso 1 1 calc R . .
C12 C 0.21429(18) 0.69005(18) 0.25098(14) 0.0340(5) Uani 0.718(3) 1 d PD B 1
C13 C 0.2391(3) 0.7321(3) 0.3296(2) 0.0329(11) Uani 0.718(3) 1 d PD B 1
H13A H 0.1690 0.7964 0.3545 0.039 Uiso 0.718(3) 1 calc PR B 1
N3 N 0.4660(3) 0.6041(3) 0.3519(3) 0.0322(10) Uani 0.718(3) 1 d PD B 1
C14 C 0.3528(3) 0.6927(3) 0.3768(2) 0.0299(9) Uani 0.718(3) 1 d PDU B 1
C15 C 0.3653(3) 0.7444(3) 0.4595(2) 0.0321(7) Uani 0.718(3) 1 d PD B 1
C32 C 0.2629(3) 0.8465(3) 0.5035(2) 0.0378(8) Uani 0.718(3) 1 d PD B 1
H32A H 0.2728 0.8392 0.5744 0.045 Uiso 0.718(3) 1 calc PR B 1
H32B H 0.1724 0.8420 0.5017 0.045 Uiso 0.718(3) 1 calc PR B 1
C33 C 0.2739(5) 0.9665(3) 0.4495(4) 0.0609(13) Uani 0.718(3) 1 d PD B 1
H33A H 0.2029 1.0297 0.4806 0.091 Uiso 0.718(3) 1 calc PR B 1
H33B H 0.2642 0.9745 0.3792 0.091 Uiso 0.718(3) 1 calc PR B 1
H33C H 0.3616 0.9733 0.4537 0.091 Uiso 0.718(3) 1 calc PR B 1
C16 C 0.4878(2) 0.6837(3) 0.4858(2) 0.0321(7) Uani 0.718(3) 1 d PD B 1
C34 C 0.5487(3) 0.6966(3) 0.5699(2) 0.0380(8) Uani 0.718(3) 1 d PD B 1
H34A H 0.6036 0.6169 0.5977 0.046 Uiso 0.718(3) 1 calc PR B 1
H34B H 0.4758 0.7269 0.6235 0.046 Uiso 0.718(3) 1 calc PR B 1
C35 C 0.6354(3) 0.7788(3) 0.5401(3) 0.0526(10) Uani 0.718(3) 1 d PD B 1
H35A H 0.6713 0.7830 0.5987 0.079 Uiso 0.718(3) 1 calc PR B 1
H35B H 0.5815 0.8586 0.5140 0.079 Uiso 0.718(3) 1 calc PR B 1
H35C H 0.7096 0.7483 0.4885 0.079 Uiso 0.718(3) 1 calc PR B 1
C17 C 0.5497(3) 0.5982(3) 0.4164(2) 0.0304(9) Uani 0.718(3) 1 d PDU B 1
C18 C 0.6807(3) 0.5234(3) 0.4159(2) 0.0371(12) Uani 0.718(3) 1 d PD B 1
H18A H 0.7299 0.5327 0.4621 0.045 Uiso 0.718(3) 1 d PR B 1
C19 C 0.75023(19) 0.44271(18) 0.35016(15) 0.0356(5) Uani 0.718(3) 1 d PD B 1
C12' C 0.21429(18) 0.69005(18) 0.25098(14) 0.0340(5) Uani 0.282(3) 1 d PD B 2
C13' C 0.2514(8) 0.7580(8) 0.3043(8) 0.0329(11) Uani 0.282(3) 1 d PD B 2
H13B H 0.1888 0.8333 0.3142 0.039 Uiso 0.282(3) 1 calc PR B 2
N3' N 0.4745(8) 0.6280(8) 0.3324(8) 0.0322(10) Uani 0.282(3) 1 d PD B 2
C14' C 0.3697(6) 0.7283(6) 0.3446(5) 0.027(2) Uani 0.282(3) 1 d PDU B 2
C15' C 0.3966(5) 0.8018(5) 0.4046(5) 0.0292(17) Uani 0.282(3) 1 d PD B 2
C32' C 0.3073(7) 0.9217(5) 0.4268(6) 0.040(2) Uani 0.282(3) 1 d PD B 2
H32C H 0.2694 0.9672 0.3656 0.048 Uiso 0.282(3) 1 calc PR B 2
H32D H 0.3624 0.9653 0.4434 0.048 Uiso 0.282(3) 1 calc PR B 2
C33' C 0.1932(8) 0.9185(8) 0.5112(6) 0.055(3) Uani 0.282(3) 1 d PD B 2
H33D H 0.1331 0.8821 0.4931 0.083 Uiso 0.282(3) 1 calc PR B 2
H33E H 0.1433 0.9999 0.5235 0.083 Uiso 0.282(3) 1 calc PR B 2
H33F H 0.2291 0.8716 0.5718 0.083 Uiso 0.282(3) 1 calc PR B 2
C16' C 0.5204(5) 0.7427(5) 0.4295(5) 0.0308(17) Uani 0.282(3) 1 d PD B 2
C34' C 0.5934(6) 0.7783(6) 0.4939(4) 0.036(2) Uani 0.282(3) 1 d PD B 2
H34C H 0.5603 0.8659 0.4909 0.044 Uiso 0.282(3) 1 calc PR B 2
H34D H 0.6900 0.7567 0.4665 0.044 Uiso 0.282(3) 1 calc PR B 2
C35' C 0.5773(11) 0.7207(10) 0.6019(5) 0.056(3) Uani 0.282(3) 1 d PD B 2
H35D H 0.4830 0.7477 0.6316 0.084 Uiso 0.282(3) 1 calc PR B 2
H35E H 0.6325 0.7430 0.6386 0.084 Uiso 0.282(3) 1 calc PR B 2
H35F H 0.6059 0.6339 0.6054 0.084 Uiso 0.282(3) 1 calc PR B 2
C17' C 0.5685(6) 0.6351(5) 0.3827(6) 0.029(2) Uani 0.282(3) 1 d PDU B 2
C18' C 0.6930(8) 0.5500(7) 0.3889(9) 0.0371(12) Uani 0.282(3) 1 d PD B 2
H18B H 0.7484 0.5677 0.4255 0.045 Uiso 0.282(3) 1 calc PR B 2
C19' C 0.75023(19) 0.44271(18) 0.35016(15) 0.0356(5) Uani 0.282(3) 1 d PD B 2
N4 N 0.69585(15) 0.41499(14) 0.28026(11) 0.0310(4) Uani 1 1 d . . .
H4A H 0.6156 0.4535 0.2640 0.037 Uiso 1 1 calc R B 1
C20 C 0.88142(19) 0.36161(18) 0.35193(15) 0.0351(5) Uani 1 1 d . . .
C36 C 0.9770(2) 0.3597(2) 0.41845(16) 0.0413(5) Uani 1 1 d . B .
H36A H 1.0409 0.2786 0.4282 0.050 Uiso 1 1 calc R . .
H36B H 0.9261 0.3772 0.4847 0.050 Uiso 1 1 calc R . .
C37 C 1.0554(2) 0.4484(2) 0.37739(19) 0.0545(6) Uani 1 1 d . . .
H37A H 1.1154 0.4433 0.4243 0.082 Uiso 1 1 calc R B .
H37B H 0.9931 0.5291 0.3685 0.082 Uiso 1 1 calc R . .
H37C H 1.1085 0.4301 0.3128 0.082 Uiso 1 1 calc R . .
C22 C 0.78290(17) 0.31976(17) 0.23930(13) 0.0283(4) Uani 1 1 d . B .
C38 C 1.0244(2) 0.1821(2) 0.26584(17) 0.0439(6) Uani 1 1 d . . .
H38A H 1.0579 0.1452 0.3303 0.053 Uiso 1 1 calc R B .
H38B H 0.9983 0.1219 0.2418 0.053 Uiso 1 1 calc R . .
C39 C 1.1343(2) 0.2132(2) 0.1929(2) 0.0597(7) Uani 1 1 d . B .
H39A H 1.2106 0.1414 0.1857 0.090 Uiso 1 1 calc R . .
H39B H 1.1619 0.2718 0.2165 0.090 Uiso 1 1 calc R . .
H39C H 1.1032 0.2471 0.1281 0.090 Uiso 1 1 calc R . .
C21 C 0.90219(19) 0.28625(18) 0.28351(14) 0.0327(5) Uani 1 1 d . B .

loop_
_atom_site_aniso_label
_atom_site_aniso_U_11
_atom_site_aniso_U_22
_atom_site_aniso_U_33
_atom_site_aniso_U_23
_atom_site_aniso_U_13
_atom_site_aniso_U_12
N1 0.0238(8) 0.0287(9) 0.0315(8) -0.0104(7) -0.0074(6) -0.0039(7)
C1 0.0254(9) 0.0295(10) 0.0272(9) -0.0096(8) -0.0044(7) -0.0073(8)
C2 0.0259(9) 0.0259(10) 0.0321(10) -0.0085(8) -0.0057(8) -0.0049(8)
C3 0.0233(9) 0.0322(11) 0.0369(11) -0.0099(9) -0.0054(8) -0.0024(8)
C4 0.0284(10) 0.0266(10) 0.0373(10) -0.0132(9) -0.0046(8) -0.0022(8)
C23 0.0328(11) 0.0386(12) 0.0484(12) -0.0186(11) -0.0092(9) -0.0012(9)
N5 0.0512(12) 0.0532(13) 0.0763(14) -0.0412(12) -0.0158(10) 0.0038(10)
C5 0.0262(9) 0.0275(10) 0.0355(10) -0.0119(8) -0.0077(8) -0.0052(8)
C24 0.0337(11) 0.0338(11) 0.0458(12) -0.0093(9) -0.0084(9) -0.0090(9)
C25 0.0463(13) 0.0415(13) 0.0516(13) -0.0007(11) -0.0098(10) -0.0120(11)
C6 0.0280(10) 0.0285(10) 0.0345(10) -0.0127(8) -0.0070(8) -0.0043(8)
C26 0.0375(11) 0.0381(12) 0.0437(12) -0.0154(10) -0.0164(9) -0.0055(9)
C27 0.0569(14) 0.0483(14) 0.0559(14) -0.0272(12) -0.0198(11) -0.0093(11)
C7 0.0275(10) 0.0278(10) 0.0310(10) -0.0082(8) -0.0075(8) -0.0081(8)
C8 0.0276(10) 0.0309(10) 0.0299(10) -0.0080(8) -0.0090(8) -0.0086(8)
N2 0.0223(8) 0.0339(9) 0.0340(9) -0.0144(7) -0.0088(6) -0.0001(7)
C9 0.0261(9) 0.0301(10) 0.0294(9) -0.0070(8) -0.0072(7) -0.0070(8)
C10 0.0262(10) 0.0319(11) 0.0333(10) -0.0047(8) -0.0081(8) -0.0047(8)
C28 0.0286(10) 0.0378(12) 0.0398(11) -0.0093(9) -0.0141(8) -0.0010(9)
C29 0.0415(13) 0.0714(17) 0.0553(14) -0.0097(13) -0.0191(11) -0.0216(12)
C11 0.0284(10) 0.0333(11) 0.0379(11) -0.0097(9) -0.0076(8) -0.0015(8)
C30 0.0352(11) 0.0408(13) 0.0492(13) -0.0163(10) -0.0146(10) 0.0071(10)
C31 0.0426(13) 0.0735(18) 0.0472(14) -0.0161(13) -0.0052(11) 0.0174(12)
C12 0.0264(10) 0.0352(11) 0.0400(11) -0.0167(9) -0.0072(8) -0.0005(9)
C13 0.0285(12) 0.0347(18) 0.033(2) -0.0155(18) -0.0032(14) -0.0001(12)
N3 0.0290(10) 0.0364(16) 0.0320(18) -0.0148(16) -0.0082(10) -0.0028(10)
C14 0.0291(17) 0.032(2) 0.0285(19) -0.0108(16) -0.0035(14) -0.0063(14)
C15 0.0336(15) 0.0351(17) 0.0279(15) -0.0132(14) -0.0016(12) -0.0071(13)
C32 0.0330(16) 0.0425(19) 0.0357(16) -0.0193(15) -0.0030(13) -0.0013(14)
C33 0.057(3) 0.040(3) 0.081(3) -0.022(2) -0.005(2) -0.002(2)
C16 0.0332(15) 0.0368(17) 0.0283(15) -0.0142(14) -0.0058(12) -0.0067(13)
C34 0.0369(19) 0.045(2) 0.0354(19) -0.0188(16) -0.0052(14) -0.0087(14)
C35 0.049(2) 0.062(2) 0.057(2) -0.020(2) -0.0147(18) -0.0206(18)
C17 0.0277(17) 0.0361(19) 0.0285(19) -0.0125(16) -0.0055(13) -0.0054(14)
C18 0.0319(13) 0.049(2) 0.034(2) -0.0191(19) -0.0107(14) -0.0045(13)
C19 0.0291(10) 0.0425(12) 0.0386(11) -0.0187(10) -0.0100(8) -0.0047(9)
C12' 0.0264(10) 0.0352(11) 0.0400(11) -0.0167(9) -0.0072(8) -0.0005(9)
C13' 0.0285(12) 0.0347(18) 0.033(2) -0.0155(18) -0.0032(14) -0.0001(12)
N3' 0.0290(10) 0.0364(16) 0.0320(18) -0.0148(16) -0.0082(10) -0.0028(10)
C14' 0.030(4) 0.029(5) 0.026(5) -0.011(4) 0.001(3) -0.012(3)
C15' 0.030(4) 0.030(4) 0.028(4) -0.015(3) 0.000(3) -0.004(3)
C32' 0.044(6) 0.033(6) 0.043(5) -0.015(4) -0.007(4) -0.005(5)
C33' 0.055(6) 0.051(6) 0.056(5) -0.023(5) 0.014(4) -0.013(5)
C16' 0.037(4) 0.031(4) 0.029(4) -0.010(3) -0.005(3) -0.012(3)
C34' 0.038(4) 0.043(5) 0.038(4) -0.027(4) -0.008(3) -0.012(4)
C35' 0.057(6) 0.078(8) 0.049(6) -0.024(5) -0.005(5) -0.034(5)
C17' 0.033(4) 0.038(5) 0.021(4) -0.012(4) 0.003(3) -0.018(4)
C18' 0.0319(13) 0.049(2) 0.034(2) -0.0191(19) -0.0107(14) -0.0045(13)
C19' 0.0291(10) 0.0425(12) 0.0386(11) -0.0187(10) -0.0100(8) -0.0047(9)
N4 0.0220(8) 0.0362(9) 0.0361(9) -0.0167(7) -0.0099(6) -0.0001(7)
C20 0.0286(10) 0.0401(12) 0.0384(11) -0.0133(9) -0.0090(8) -0.0057(9)
C36 0.0329(11) 0.0475(13) 0.0460(12) -0.0187(10) -0.0164(9) -0.0016(10)
C37 0.0475(14) 0.0635(17) 0.0639(15) -0.0214(13) -0.0238(12) -0.0154(12)
C22 0.0231(9) 0.0303(10) 0.0314(10) -0.0091(8) -0.0051(7) -0.0043(8)
C38 0.0308(11) 0.0515(14) 0.0522(13) -0.0238(11) -0.0182(10) 0.0010(10)
C39 0.0396(13) 0.0636(17) 0.0777(18) -0.0321(14) -0.0015(12) -0.0089(12)
C21 0.0268(10) 0.0353(11) 0.0367(11) -0.0116(9) -0.0084(8) -0.0040(8)

loop_
_atom_type_symbol
_atom_type_description
_atom_type_scat_dispersion_real
_atom_type_scat_dispersion_imag
_atom_type_scat_source
C C 0.0033 0.0016 'International Tables Vol C Tables 4.2.6.8 and 6.1.1.4'
H H 0.0000 0.0000 'International Tables Vol C Tables 4.2.6.8 and 6.1.1.4'
N N 0.0061 0.0033 'International Tables Vol C Tables 4.2.6.8 and 6.1.1.4'

loop_
_geom_angle_atom_site_label_1
_geom_angle_atom_site_label_2
_geom_angle_atom_site_label_3
_geom_angle
C1 N1 C7 106.08(14)
N1 C1 C2 132.83(17)
N1 C1 C5 114.43(15)
C2 C1 C5 111.93(15)
C1 C2 C22 125.26(16)
C1 C2 C3 104.79(15)
C22 C2 C3 129.86(16)
C4 C3 C2 111.58(16)
C4 C3 H3B 124.2
C2 C3 H3B 124.2
C3 C4 C23 122.91(17)
C3 C4 C5 110.26(15)
C23 C4 C5 126.05(17)
N5 C23 C4 179.2(2)
C1 C5 C4 99.59(14)
C1 C5 C24 110.85(15)
C4 C5 C24 110.89(16)
C1 C5 C6 98.15(14)
C4 C5 C6 126.00(16)
C24 C5 C6 109.37(15)
C25 C24 C5 116.44(17)
C25 C24 H24A 108.2
C5 C24 H24A 108.2
C25 C24 H24B 108.2
C5 C24 H24B 108.2
H24A C24 H24B 107.3
C24 C25 H25A 109.5
C24 C25 H25B 109.5
H25A C25 H25B 109.5
C24 C25 H25C 109.5
H25A C25 H25C 109.5
H25B C25 H25C 109.5
C26 C6 C7 116.36(15)
C26 C6 C5 120.50(16)
C7 C6 C5 98.95(14)
C26 C6 H6A 106.7
C7 C6 H6A 106.7
C5 C6 H6A 106.7
C6 C26 C27 114.08(17)
C6 C26 H26A 108.7
C27 C26 H26A 108.7
C6 C26 H26B 108.7
C27 C26 H26B 108.7
H26A C26 H26B 107.6
C26 C27 H27A 109.5
C26 C27 H27B 109.5
H27A C27 H27B 109.5
C26 C27 H27C 109.5
H27A C27 H27C 109.5
H27B C27 H27C 109.5
N1 C7 C8 123.03(16)
N1 C7 C6 111.24(15)
C8 C7 C6 125.64(16)
C7 C8 C9 125.90(17)
C7 C8 H8A 117.1
C9 C8 H8A 117.1
C9 N2 C12 110.35(15)
C9 N2 H2A 124.8
C12 N2 H2A 124.8
N2 C9 C8 124.54(16)
N2 C9 C10 107.29(15)
C8 C9 C10 128.06(17)
C11 C10 C9 107.60(16)
C11 C10 C28 128.04(17)
C9 C10 C28 124.31(17)
C10 C28 C29 112.79(17)
C10 C28 H28A 109.0
C29 C28 H28A 109.0
C10 C28 H28B 109.0
C29 C28 H28B 109.0
H28A C28 H28B 107.8
C28 C29 H29A 109.5
C28 C29 H29B 109.5
H29A C29 H29B 109.5
C28 C29 H29C 109.5
H29A C29 H29C 109.5
H29B C29 H29C 109.5
C10 C11 C12 107.64(16)
C10 C11 C30 128.10(18)
C12 C11 C30 124.24(18)
C11 C30 C31 113.06(19)
C11 C30 H30A 109.0
C31 C30 H30A 109.0
C11 C30 H30B 109.0
C31 C30 H30B 109.0
H30A C30 H30B 107.8
C30 C31 H31A 109.5
C30 C31 H31B 109.5
H31A C31 H31B 109.5
C30 C31 H31C 109.5
H31A C31 H31C 109.5
H31B C31 H31C 109.5
N2 C12 C13 123.9(2)
N2 C12 C11 107.10(15)
C13 C12 C11 128.9(2)
C14 C13 C12 128.8(3)
C14 C13 H13A 115.6
C12 C13 H13A 115.6
C14 N3 C17 104.8(2)
N3 C14 C13 125.5(2)
N3 C14 C15 111.3(2)
C13 C14 C15 123.2(2)
C16 C15 C14 106.44(19)
C16 C15 C32 127.7(2)
C14 C15 C32 125.8(2)
C15 C32 C33 113.3(3)
C15 C32 H32A 108.9
C33 C32 H32A 108.9
C15 C32 H32B 108.9
C33 C32 H32B 108.9
H32A C32 H32B 107.7
C15 C16 C17 105.60(19)
C15 C16 C34 128.5(2)
C17 C16 C34 125.9(2)
C16 C34 C35 114.1(3)
C16 C34 H34A 108.7
C35 C34 H34A 108.7
C16 C34 H34B 108.7
C35 C34 H34B 108.7
H34A C34 H34B 107.6
N3 C17 C18 125.3(2)
N3 C17 C16 111.9(2)
C18 C17 C16 122.8(2)
C19 C18 C17 127.0(2)
C19 C18 H18A 116.5
C17 C18 H18A 116.3
N4 C19 C18 125.0(2)
N4 C19 C20 106.84(15)
C18 C19 C20 127.5(2)
C14' C13' H13B 116.2
C14' N3' C17' 105.1(4)
N3' C14' C13' 124.6(4)
N3' C14' C15' 111.7(3)
C13' C14' C15' 123.7(4)
C16' C15' C14' 105.7(3)
C16' C15' C32' 128.3(4)
C14' C15' C32' 125.8(4)
C15' C32' C33' 114.7(5)
C15' C32' H32C 108.6
C33' C32' H32C 108.6
C15' C32' H32D 108.6
C33' C32' H32D 108.6
H32C C32' H32D 107.6
C32' C33' H33D 109.5
C32' C33' H33E 109.5
H33D C33' H33E 109.5
C32' C33' H33F 109.5
H33D C33' H33F 109.5
H33E C33' H33F 109.5
C15' C16' C17' 106.5(3)
C15' C16' C34' 127.2(4)
C17' C16' C34' 126.3(4)
C16' C34' C35' 113.7(5)
C16' C34' H34C 108.8
C35' C34' H34C 108.8
C16' C34' H34D 108.8
C35' C34' H34D 108.8
H34C C34' H34D 107.7
C34' C35' H35D 109.5
C34' C35' H35E 109.5
H35D C35' H35E 109.5
C34' C35' H35F 109.5
H35D C35' H35F 109.5
H35E C35' H35F 109.5
N3' C17' C18' 124.1(4)
N3' C17' C16' 111.0(3)
C18' C17' C16' 124.9(4)
C17' C18' H18A 115.2
C17' C18' H18B 114.5
H18A C18' H18B 34.3
C22 N4 C19 110.71(15)
C22 N4 H4A 124.6
C19 N4 H4A 124.6
C21 C20 C19 107.90(17)
C21 C20 C36 127.21(18)
C19 C20 C36 124.88(17)
C20 C36 C37 113.38(19)
C20 C36 H36A 108.9
C37 C36 H36A 108.9
C20 C36 H36B 108.9
C37 C36 H36B 108.9
H36A C36 H36B 107.7
C36 C37 H37A 109.5
C36 C37 H37B 109.5
H37A C37 H37B 109.5
C36 C37 H37C 109.5
H37A C37 H37C 109.5
H37B C37 H37C 109.5
N4 C22 C2 120.72(16)
N4 C22 C21 107.05(16)
C2 C22 C21 131.89(17)
C39 C38 C21 114.0(2)
C39 C38 H38A 108.7
C21 C38 H38A 108.7
C39 C38 H38B 108.7
C21 C38 H38B 108.7
H38A C38 H38B 107.6
C38 C39 H39A 109.5
C38 C39 H39B 109.5
H39A C39 H39B 109.5
C38 C39 H39C 109.5
H39A C39 H39C 109.5
H39B C39 H39C 109.5
C20 C21 C22 107.48(17)
C20 C21 C38 125.60(18)
C22 C21 C38 126.75(17)

loop_
_geom_bond_atom_site_label_1
_geom_bond_atom_site_label_2
_geom_bond_distance
N1 C1 1.326(2)
N1 C7 1.365(2)
C1 C2 1.403(3)
C1 C5 1.507(2)
C2 C22 1.409(3)
C2 C3 1.447(2)
C3 C4 1.351(3)
C3 H3B 0.9500
C4 C23 1.417(3)
C4 C5 1.511(3)
C23 N5 1.147(3)
C5 C24 1.547(3)
C5 C6 1.549(3)
C24 C25 1.516(3)
C24 H24A 0.9900
C24 H24B 0.9900
C25 H25A 0.9800
C25 H25B 0.9800
C25 H25C 0.9800
C6 C26 1.511(3)
C6 C7 1.534(2)
C6 H6A 1.0000
C26 C27 1.517(3)
C26 H26A 0.9900
C26 H26B 0.9900
C27 H27A 0.9800
C27 H27B 0.9800
C27 H27C 0.9800
C7 C8 1.369(3)
C8 C9 1.398(3)
C8 H8A 0.9500
N2 C9 1.362(2)
N2 C12 1.369(2)
N2 H2A 0.8800
C9 C10 1.429(3)
C10 C11 1.376(3)
C10 C28 1.495(3)
C28 C29 1.514(3)
C28 H28A 0.9900
C28 H28B 0.9900
C29 H29A 0.9800
C29 H29B 0.9800
C29 H29C 0.9800
C11 C12 1.428(3)
C11 C30 1.493(3)
C30 C31 1.517(3)
C30 H30A 0.9900
C30 H30B 0.9900
C31 H31A 0.9800
C31 H31B 0.9800
C31 H31C 0.9800
C12 C13 1.394(3)
C13 C14 1.392(3)
C13 H13A 0.9500
N3 C14 1.361(3)
N3 C17 1.362(3)
C14 C15 1.457(3)
C15 C16 1.354(4)
C15 C32 1.493(3)
C32 C33 1.511(4)
C32 H32A 0.9900
C32 H32B 0.9900
C33 H33A 0.9800
C33 H33B 0.9800
C33 H33C 0.9800
C16 C17 1.455(3)
C16 C34 1.498(3)
C34 C35 1.509(4)
C34 H34A 0.9900
C34 H34B 0.9900
C35 H35A 0.9800
C35 H35B 0.9800
C35 H35C 0.9800
C17 C18 1.392(3)
C18 C19 1.391(3)
C18 H18A 0.9497
C19 N4 1.368(2)
C19 C20 1.422(3)
C13' C14' 1.393(4)
C13' H13B 0.9500
N3' C14' 1.362(4)
N3' C17' 1.365(4)
C14' C15' 1.456(4)
C15' C16' 1.356(5)
C15' C32' 1.498(4)
C32' C33' 1.510(5)
C32' H32C 0.9900
C32' H32D 0.9900
C33' H33D 0.9800
C33' H33E 0.9800
C33' H33F 0.9800
C16' C17' 1.459(4)
C16' C34' 1.497(4)
C34' C35' 1.511(5)
C34' H34C 0.9900
C34' H34D 0.9900
C35' H35D 0.9800
C35' H35E 0.9800
C35' H35F 0.9800
C17' C18' 1.392(4)
C18' H18A 1.1158
C18' H18B 0.9500
N4 C22 1.361(2)
N4 H4A 0.8800
C20 C21 1.379(3)
C20 C36 1.498(3)
C36 C37 1.516(3)
C36 H36A 0.9900
C36 H36B 0.9900
C37 H37A 0.9800
C37 H37B 0.9800
C37 H37C 0.9800
C22 C21 1.427(3)
C38 C39 1.477(3)
C38 C21 1.502(3)
C38 H38A 0.9900
C38 H38B 0.9900
C39 H39A 0.9800
C39 H39B 0.9800
C39 H39C 0.9800

loop_
_geom_hbond_atom_site_label_D
_geom_hbond_atom_site_label_H
_geom_hbond_atom_site_label_A
_geom_hbond_distance_DH
_geom_hbond_distance_HA
_geom_hbond_distance_DA
_geom_hbond_angle_DHA
N2 H2A N1 0.88 2.22 2.784(2) 121.9
N4 H4A N3 0.88 2.35 2.908(3) 121.3

loop_
_geom_torsion_atom_site_label_1
_geom_torsion_atom_site_label_2
_geom_torsion_atom_site_label_3
_geom_torsion_atom_site_label_4
_geom_torsion
C7 N1 C1 C2 157.0(2)
C7 N1 C1 C5 -11.6(2)
N1 C1 C2 C22 18.8(3)
C5 C1 C2 C22 -172.36(18)
N1 C1 C2 C3 -158.1(2)
C5 C1 C2 C3 10.8(2)
C1 C2 C3 C4 -2.8(2)
C22 C2 C3 C4 -179.4(2)
C2 C3 C4 C23 -176.66(19)
C2 C3 C4 C5 -6.2(2)
C3 C4 C23 N5 0(19)
C5 C4 C23 N5 -168(100)
N1 C1 C5 C4 157.35(16)
C2 C1 C5 C4 -13.7(2)
N1 C1 C5 C24 -85.8(2)
C2 C1 C5 C24 103.13(18)
N1 C1 C5 C6 28.6(2)
C2 C1 C5 C6 -142.47(16)
C3 C4 C5 C1 11.6(2)
C23 C4 C5 C1 -178.3(2)
C3 C4 C5 C24 -105.15(19)
C23 C4 C5 C24 65.0(3)
C3 C4 C5 C6 119.1(2)
C23 C4 C5 C6 -70.8(3)
C1 C5 C24 C25 -64.1(2)
C4 C5 C24 C25 45.6(2)
C6 C5 C24 C25 -171.21(17)
C1 C5 C6 C26 -158.17(17)
C4 C5 C6 C26 93.6(2)
C24 C5 C6 C26 -42.6(2)
C1 C5 C6 C7 -30.25(16)
C4 C5 C6 C7 -138.44(18)
C24 C5 C6 C7 85.30(16)
C7 C6 C26 C27 178.98(18)
C5 C6 C26 C27 -61.5(3)
C1 N1 C7 C8 171.71(18)
C1 N1 C7 C6 -11.6(2)
C26 C6 C7 N1 158.91(17)
C5 C6 C7 N1 28.25(19)
C26 C6 C7 C8 -24.6(3)
C5 C6 C7 C8 -155.21(19)
N1 C7 C8 C9 1.0(3)
C6 C7 C8 C9 -175.12(18)
C12 N2 C9 C8 175.53(18)
C12 N2 C9 C10 -1.1(2)
C7 C8 C9 N2 1.4(3)
C7 C8 C9 C10 177.33(19)
N2 C9 C10 C11 1.0(2)
C8 C9 C10 C11 -175.43(19)
N2 C9 C10 C28 -176.76(18)
C8 C9 C10 C28 6.8(3)
C11 C10 C28 C29 -94.5(3)
C9 C10 C28 C29 82.9(2)
C9 C10 C11 C12 -0.6(2)
C28 C10 C11 C12 177.1(2)
C9 C10 C11 C30 -179.0(2)
C28 C10 C11 C30 -1.3(4)
C10 C11 C30 C31 99.9(3)
C12 C11 C30 C31 -78.3(3)
C9 N2 C12 C13 176.5(2)
C9 N2 C12 C11 0.7(2)
C10 C11 C12 N2 -0.1(2)
C30 C11 C12 N2 178.45(19)
C10 C11 C12 C13 -175.5(3)
C30 C11 C12 C13 3.0(4)
N2 C12 C13 C14 6.5(5)
C11 C12 C13 C14 -178.7(3)
C17 N3 C14 C13 179.0(4)
C17 N3 C14 C15 0.0(4)
C12 C13 C14 N3 1.7(6)
C12 C13 C14 C15 -179.4(3)
N3 C14 C15 C16 -1.1(4)
C13 C14 C15 C16 179.8(3)
N3 C14 C15 C32 177.4(3)
C13 C14 C15 C32 -1.7(5)
C16 C15 C32 C33 92.1(4)
C14 C15 C32 C33 -86.1(4)
C14 C15 C16 C17 1.7(4)
C32 C15 C16 C17 -176.8(3)
C14 C15 C16 C34 -176.6(3)
C32 C15 C16 C34 4.9(6)
C15 C16 C34 C35 -94.6(4)
C17 C16 C34 C35 87.4(4)
C14 N3 C17 C18 -176.8(4)
C14 N3 C17 C16 1.1(4)
C15 C16 C17 N3 -1.8(4)
C34 C16 C17 N3 176.5(3)
C15 C16 C17 C18 176.2(3)
C34 C16 C17 C18 -5.5(6)
N3 C17 C18 C19 0.6(6)
C16 C17 C18 C19 -177.1(3)
C17 C18 C19 N4 -6.9(5)
C17 C18 C19 C20 -176.5(3)
C17' N3' C14' C13' 179.4(10)
C17' N3' C14' C15' -0.2(10)
N3' C14' C15' C16' -0.6(8)
C13' C14' C15' C16' 179.8(9)
N3' C14' C15' C32' 175.6(8)
C13' C14' C15' C32' -3.9(12)
C16' C15' C32' C33' -103.0(10)
C14' C15' C32' C33' 81.6(10)
C14' C15' C16' C17' 1.1(8)
C32' C15' C16' C17' -175.0(7)
C14' C15' C16' C34' -177.7(7)
C32' C15' C16' C34' 6.2(12)
C15' C16' C34' C35' 95.4(9)
C17' C16' C34' C35' -83.2(10)
C14' N3' C17' C18' -179.6(9)
C14' N3' C17' C16' 0.9(11)
C15' C16' C17' N3' -1.3(11)
C34' C16' C17' N3' 177.5(8)
C15' C16' C17' C18' 179.2(10)
C34' C16' C17' C18' -2.0(14)
C18 C19 N4 C22 -170.0(3)
C20 C19 N4 C22 1.4(2)
N4 C19 C20 C21 -0.6(2)
C18 C19 C20 C21 170.6(3)
N4 C19 C20 C36 -179.8(2)
C18 C19 C20 C36 -8.6(4)
C21 C20 C36 C37 97.6(3)
C19 C20 C36 C37 -83.4(3)
C19 N4 C22 C2 172.28(18)
C19 N4 C22 C21 -1.7(2)
C1 C2 C22 N4 -3.2(3)
C3 C2 C22 N4 172.77(19)
C1 C2 C22 C21 169.1(2)
C3 C2 C22 C21 -14.9(4)
C19 C20 C21 C22 -0.5(2)
C36 C20 C21 C22 178.7(2)
C19 C20 C21 C38 -175.9(2)
C36 C20 C21 C38 3.2(4)
N4 C22 C21 C20 1.4(2)
C2 C22 C21 C20 -171.7(2)
N4 C22 C21 C38 176.7(2)
C2 C22 C21 C38 3.7(4)
C39 C38 C21 C20 -86.8(3)
C39 C38 C21 C22 98.6(3)
